data_7023793
loop_
_publ_author_name
'Nako, Adi E.'
'Gates, Sarah J.'
'White, Andrew J. P.'
'Crimmin, Mark R.'

_publ_section_title
;
 Preparation and properties of a series of structurally diverse aluminium
 hydrides supported by \b-diketiminate and bis(amide) ligands.
;
_journal_issue 42
_journal_name_full 'Dalton transactions (Cambridge, England : 2003)'
_journal_page_first 15199
_journal_page_last 15206
_journal_paper_doi 10.1039/c3dt52148f
_journal_volume 42
_journal_year 2013
_chemical_formula_moiety 'C52 H78 Al2 N4, 2(C7 H8)'
_chemical_formula_sum 'C66 H94 Al2 N4'
_chemical_formula_weight 997.41
_chemical_name_systematic
; 
 ? 
;
_space_group_IT_number 2
_symmetry_cell_setting triclinic
_symmetry_space_group_name_Hall '-P 1'
_symmetry_space_group_name_H-M 'P -1'
_atom_sites_solution_hydrogens geom
_atom_sites_solution_primary direct
_atom_sites_solution_secondary difmap
_audit_creation_method SHELXL-97
_cell_angle_alpha 91.033(2)
_cell_angle_beta 96.291(3)
_cell_angle_gamma 108.695(2)
_cell_formula_units_Z 2
_cell_length_a 11.5586(4)
_cell_length_b 11.9034(3)
_cell_length_c 22.9284(7)
_cell_measurement_reflns_used 15542
_cell_measurement_temperature 173
_cell_measurement_theta_max 72.3080
_cell_measurement_theta_min 1.9240
_cell_volume 2965.47(16)
_computing_cell_refinement 'CrysAlis RED, Oxford Diffraction Ltd'
_computing_data_collection 'CrysAlis CCD, Oxford Diffraction Ltd'
_computing_data_reduction 'CrysAlis RED, Oxford Diffraction Ltd'
_computing_molecular_graphics 'Bruker SHELXTL'
_computing_publication_material 'Bruker SHELXTL'
_computing_structure_refinement 'SHELXL-97 (Sheldrick, 1997)'
_computing_structure_solution 'SHELXS-97 (Sheldrick, 1990)'
_diffrn_ambient_temperature 173
_diffrn_detector_area_resol_mean 8.2556
_diffrn_measured_fraction_theta_full 0.980
_diffrn_measured_fraction_theta_max 0.975
_diffrn_measurement_device_type 'OD Xcalibur PX Ultra'
_diffrn_measurement_method 'omega scans'
_diffrn_radiation_monochromator graphite
_diffrn_radiation_source 'Enhance Ultra (Cu) X-ray Source'
_diffrn_radiation_type CuK\a
_diffrn_radiation_wavelength 1.54184
_diffrn_reflns_av_R_equivalents 0.0223
_diffrn_reflns_av_sigmaI/netI 0.0279
_diffrn_reflns_limit_h_max 14
_diffrn_reflns_limit_h_min -14
_diffrn_reflns_limit_k_max 10
_diffrn_reflns_limit_k_min -14
_diffrn_reflns_limit_l_max 28
_diffrn_reflns_limit_l_min -28
_diffrn_reflns_number 22901
_diffrn_reflns_theta_full 72.00
_diffrn_reflns_theta_max 72.42
_diffrn_reflns_theta_min 1.94
_diffrn_standards_number 0
_exptl_absorpt_coefficient_mu 0.750
_exptl_absorpt_correction_T_max 0.959
_exptl_absorpt_correction_T_min 0.863
_exptl_absorpt_correction_type analytical
_exptl_absorpt_process_details
; 
CrysAlisPro, Agilent Technologies, 
Version 1.171.36.24 (release 03-12-2012 CrysAlis171 .NET) 
(compiled Dec  3 2012,18:21:49) 
Analytical numeric absorption correction using a multifaceted crystal 
model based on expressions derived by R.C. Clark & J.S. Reid. 
(Clark, R. C. & Reid, J. S. (1995). Acta Cryst. A51, 887-897) 
;
_exptl_crystal_colour Colourless
_exptl_crystal_density_diffrn 1.117
_exptl_crystal_density_method 'not measured'
_exptl_crystal_description 'tabular needles'
_exptl_crystal_F_000 1088
_exptl_crystal_size_max 0.30
_exptl_crystal_size_mid 0.19
_exptl_crystal_size_min 0.06
_refine_diff_density_max 0.268
_refine_diff_density_min -0.251
_refine_diff_density_rms 0.037
_refine_ls_extinction_coef 0.00050(10)
_refine_ls_extinction_expression Fc^*^=kFc[1+0.001xFc^2^\l^3^/sin(2\q)]^-1/4^
_refine_ls_extinction_method SHELXL
_refine_ls_goodness_of_fit_ref 1.043
_refine_ls_hydrogen_treatment mixed
_refine_ls_matrix_type full
_refine_ls_number_parameters 666
_refine_ls_number_reflns 11459
_refine_ls_number_restraints 85
_refine_ls_restrained_S_all 1.047
_refine_ls_R_factor_all 0.0440
_refine_ls_R_factor_gt 0.0382
_refine_ls_shift/su_max 0.001
_refine_ls_shift/su_mean 0.000
_refine_ls_structure_factor_coef Fsqd
_refine_ls_weighting_details 'calc w=1/[\s^2^(Fo^2^)+(0.0539P)^2^+0.5951P] where P=(Fo^2^+2Fc^2^)/3'
_refine_ls_weighting_scheme calc
_refine_ls_wR_factor_gt 0.0984
_refine_ls_wR_factor_ref 0.1032
_reflns_number_gt 10035
_reflns_number_total 11459
_reflns_threshold_expression >2sigma(I)
_cod_data_source_file c3dt52148f.txt
_cod_data_source_block 4b
_cod_depositor_comments
;
The following automatic conversions were performed:

'_symmetry_cell_setting' value 'Triclinic' changed to 'triclinic'
according to /home/saulius/struct/CIF-dictionaries/cif_core.dic
dictionary named 'cif_core.dic' version 2.4.2 from 2011-04-26.

Automatic conversion script
Id: cif_fix_values 1891 2012-01-12 08:04:46Z andrius 
;
_cod_original_sg_symbol_H-M P-1
_cod_database_code 7023793

loop_
_symmetry_equiv_pos_as_xyz
'x, y, z'
'-x, -y, -z'

loop_
_atom_site_label
_atom_site_type_symbol
_atom_site_fract_x
_atom_site_fract_y
_atom_site_fract_z
_atom_site_U_iso_or_equiv
_atom_site_adp_type
_atom_site_occupancy
_atom_site_symmetry_multiplicity
_atom_site_calc_flag
_atom_site_refinement_flags
_atom_site_disorder_assembly
_atom_site_disorder_group
Al1 Al 0.43920(3) 0.68192(3) 0.369230(14) 0.02075(9) Uani 1 1 d . . .
H1 H 0.4725(15) 0.5995(15) 0.4092(7) 0.038(4) Uiso 1 1 d . . .
Al2 Al 0.56651(3) 0.72507(3) 0.271516(14) 0.02106(9) Uani 1 1 d . . .
H2 H 0.6918(15) 0.7199(14) 0.2816(7) 0.037(4) Uiso 1 1 d . . .
N1 N 0.56209(8) 0.82591(8) 0.33972(4) 0.02025(19) Uani 1 1 d . . .
C2 C 0.48193(10) 0.90466(10) 0.33112(5) 0.0219(2) Uani 1 1 d . . .
H2A H 0.5345 0.9882 0.3292 0.026 Uiso 1 1 calc R . .
H2B H 0.4273 0.8806 0.2935 0.026 Uiso 1 1 calc R . .
C3 C 0.40486(10) 0.89486(10) 0.38128(5) 0.0233(2) Uani 1 1 d . . .
H3A H 0.4579 0.9318 0.4180 0.028 Uiso 1 1 calc R . .
H3B H 0.3435 0.9361 0.3726 0.028 Uiso 1 1 calc R . .
N4 N 0.34263(9) 0.76800(8) 0.38788(4) 0.0232(2) Uani 1 1 d . . .
C5 C 0.68657(10) 0.89908(10) 0.36586(5) 0.0219(2) Uani 1 1 d . . .
C6 C 0.76223(11) 0.98005(10) 0.33014(5) 0.0249(2) Uani 1 1 d . . .
C7 C 0.88013(12) 1.05012(12) 0.35394(6) 0.0331(3) Uani 1 1 d . . .
H7A H 0.9306 1.1043 0.3299 0.040 Uiso 1 1 calc R . .
C8 C 0.92544(13) 1.04305(14) 0.41123(7) 0.0405(3) Uani 1 1 d . . .
H8A H 1.0066 1.0905 0.4264 0.049 Uiso 1 1 calc R . .
C9 C 0.85111(12) 0.96605(13) 0.44612(6) 0.0360(3) Uani 1 1 d . . .
H9A H 0.8823 0.9609 0.4857 0.043 Uiso 1 1 calc R . .
C10 C 0.73099(11) 0.89495(10) 0.42524(5) 0.0256(2) Uani 1 1 d . . .
C11 C 0.72470(11) 1.00034(11) 0.26645(5) 0.0276(3) Uani 1 1 d . . .
H11A H 0.6400 0.9441 0.2540 0.033 Uiso 1 1 calc R . .
C12 C 0.81103(14) 0.97677(14) 0.22544(6) 0.0401(3) Uani 1 1 d . . .
H12A H 0.8131 0.8956 0.2293 0.060 Uiso 1 1 calc R . .
H12B H 0.8940 1.0332 0.2359 0.060 Uiso 1 1 calc R . .
H12C H 0.7813 0.9864 0.1847 0.060 Uiso 1 1 calc R . .
C13 C 0.72143(13) 1.12784(12) 0.26015(7) 0.0382(3) Uani 1 1 d . . .
H13A H 0.6661 1.1431 0.2865 0.057 Uiso 1 1 calc R . .
H13B H 0.6916 1.1372 0.2194 0.057 Uiso 1 1 calc R . .
H13C H 0.8045 1.1843 0.2706 0.057 Uiso 1 1 calc R . .
C14 C 0.65732(11) 0.82091(11) 0.46989(5) 0.0274(2) Uani 1 1 d . . .
H14A H 0.5700 0.7870 0.4514 0.033 Uiso 1 1 calc R . .
C15 C 0.65861(15) 0.89671(15) 0.52473(6) 0.0449(4) Uani 1 1 d . . .
H15A H 0.6294 0.9628 0.5132 0.067 Uiso 1 1 calc R . .
H15B H 0.7427 0.9281 0.5449 0.067 Uiso 1 1 calc R . .
H15C H 0.6046 0.8478 0.5512 0.067 Uiso 1 1 calc R . .
C16 C 0.70232(14) 0.71750(14) 0.48655(8) 0.0440(4) Uani 1 1 d . . .
H16A H 0.7008 0.6699 0.4510 0.066 Uiso 1 1 calc R . .
H16B H 0.6485 0.6678 0.5129 0.066 Uiso 1 1 calc R . .
H16C H 0.7866 0.7481 0.5065 0.066 Uiso 1 1 calc R . .
C17 C 0.22769(11) 0.73926(10) 0.41159(5) 0.0253(2) Uani 1 1 d . . .
C18 C 0.21949(12) 0.71078(11) 0.47083(6) 0.0286(3) Uani 1 1 d . . .
C19 C 0.10333(13) 0.66968(13) 0.49011(6) 0.0370(3) Uani 1 1 d . . .
H19A H 0.0968 0.6463 0.5293 0.044 Uiso 1 1 calc R . .
C20 C -0.00183(13) 0.66231(14) 0.45348(7) 0.0425(3) Uani 1 1 d . . .
H20A H -0.0802 0.6314 0.4669 0.051 Uiso 1 1 calc R . .
C21 C 0.00726(13) 0.70029(13) 0.39690(7) 0.0389(3) Uani 1 1 d . . .
H21A H -0.0650 0.6997 0.3726 0.047 Uiso 1 1 calc R . .
C22 C 0.12056(11) 0.73939(11) 0.37500(6) 0.0295(3) Uani 1 1 d . . .
C23 C 0.33271(12) 0.72838(11) 0.51504(6) 0.0309(3) Uani 1 1 d . . .
H23A H 0.4060 0.7742 0.4960 0.037 Uiso 1 1 calc R . .
C24 C 0.32965(16) 0.80219(14) 0.56993(7) 0.0429(3) Uani 1 1 d . . .
H24A H 0.3175 0.8768 0.5583 0.064 Uiso 1 1 calc R . .
H24B H 0.4077 0.8196 0.5955 0.064 Uiso 1 1 calc R . .
H24C H 0.2618 0.7574 0.5911 0.064 Uiso 1 1 calc R . .
C25 C 0.35242(16) 0.61258(14) 0.53373(7) 0.0440(3) Uani 1 1 d . . .
H25A H 0.3545 0.5649 0.4988 0.066 Uiso 1 1 calc R . .
H25B H 0.2848 0.5679 0.5551 0.066 Uiso 1 1 calc R . .
H25C H 0.4306 0.6307 0.5593 0.066 Uiso 1 1 calc R . .
C26 C 0.12642(12) 0.78694(12) 0.31387(6) 0.0318(3) Uani 1 1 d . . .
H26A H 0.2125 0.8039 0.3043 0.038 Uiso 1 1 calc R . .
C27 C 0.04029(14) 0.69980(14) 0.26582(7) 0.0427(3) Uani 1 1 d . . .
H27A H 0.0582 0.6247 0.2664 0.064 Uiso 1 1 calc R . .
H27B H 0.0527 0.7335 0.2274 0.064 Uiso 1 1 calc R . .
H27C H -0.0453 0.6853 0.2729 0.064 Uiso 1 1 calc R . .
C28 C 0.09769(15) 0.90402(14) 0.31301(8) 0.0452(4) Uani 1 1 d . . .
H28A H 0.1529 0.9601 0.3437 0.068 Uiso 1 1 calc R . .
H28B H 0.0121 0.8891 0.3202 0.068 Uiso 1 1 calc R . .
H28C H 0.1097 0.9377 0.2746 0.068 Uiso 1 1 calc R . .
N31 N 0.41571(9) 0.59464(8) 0.29196(4) 0.02124(19) Uani 1 1 d . . .
C32 C 0.32045(11) 0.60900(10) 0.24425(5) 0.0247(2) Uani 1 1 d . . .
H32A H 0.2488 0.5352 0.2389 0.030 Uiso 1 1 calc R . .
H32B H 0.2915 0.6746 0.2564 0.030 Uiso 1 1 calc R . .
C33 C 0.37369(12) 0.63544(10) 0.18665(5) 0.0275(2) Uani 1 1 d . . .
H33A H 0.3882 0.5644 0.1701 0.033 Uiso 1 1 calc R . .
H33B H 0.3160 0.6583 0.1579 0.033 Uiso 1 1 calc R . .
N34 N 0.49010(9) 0.73351(8) 0.19895(4) 0.0249(2) Uani 1 1 d . . .
C35 C 0.39330(11) 0.46701(10) 0.30021(5) 0.0227(2) Uani 1 1 d . . .
C36 C 0.28362(11) 0.40106(10) 0.32320(5) 0.0260(2) Uani 1 1 d . . .
C37 C 0.26307(13) 0.28114(11) 0.33290(6) 0.0314(3) Uani 1 1 d . . .
H37A H 0.1895 0.2367 0.3479 0.038 Uiso 1 1 calc R . .
C38 C 0.34675(13) 0.22551(11) 0.32135(6) 0.0336(3) Uani 1 1 d . . .
H38A H 0.3323 0.1444 0.3293 0.040 Uiso 1 1 calc R . .
C39 C 0.45111(13) 0.28902(11) 0.29814(6) 0.0308(3) Uani 1 1 d . . .
H39A H 0.5085 0.2506 0.2901 0.037 Uiso 1 1 calc R . .
C40 C 0.47585(11) 0.40869(10) 0.28594(5) 0.0255(2) Uani 1 1 d . . .
C41 C 0.18241(11) 0.45007(11) 0.33750(6) 0.0289(3) Uani 1 1 d . . .
H41A H 0.2109 0.5375 0.3323 0.035 Uiso 1 1 calc R . .
C42 C 0.15297(14) 0.42982(12) 0.40089(6) 0.0375(3) Uani 1 1 d . . .
H42A H 0.2281 0.4656 0.4282 0.056 Uiso 1 1 calc R . .
H42B H 0.1209 0.3443 0.4063 0.056 Uiso 1 1 calc R . .
H42C H 0.0911 0.4666 0.4087 0.056 Uiso 1 1 calc R . .
C43 C 0.06357(13) 0.39293(13) 0.29545(7) 0.0407(3) Uani 1 1 d . . .
H43A H 0.0810 0.4054 0.2548 0.061 Uiso 1 1 calc R . .
H43B H 0.0018 0.4294 0.3037 0.061 Uiso 1 1 calc R . .
H43C H 0.0322 0.3075 0.3011 0.061 Uiso 1 1 calc R . .
C44 C 0.59163(12) 0.46448(11) 0.25746(6) 0.0309(3) Uani 1 1 d . . .
H44A H 0.5911 0.5446 0.2453 0.037 Uiso 1 1 calc R . .
C45 C 0.59622(18) 0.39282(14) 0.20215(8) 0.0497(4) Uani 1 1 d . . .
H45A H 0.5220 0.3824 0.1746 0.075 Uiso 1 1 calc R . .
H45B H 0.6005 0.3148 0.2129 0.075 Uiso 1 1 calc R . .
H45C H 0.6691 0.4353 0.1835 0.075 Uiso 1 1 calc R . .
C46 C 0.70598(14) 0.48294(16) 0.30136(9) 0.0532(4) Uani 1 1 d . . .
H46A H 0.7008 0.5289 0.3363 0.080 Uiso 1 1 calc R . .
H46B H 0.7793 0.5262 0.2833 0.080 Uiso 1 1 calc R . .
H46C H 0.7113 0.4056 0.3127 0.080 Uiso 1 1 calc R . .
C47 C 0.52689(11) 0.80291(10) 0.14997(5) 0.0260(2) Uani 1 1 d . . .
C48 C 0.61312(12) 0.78231(11) 0.11568(6) 0.0312(3) Uani 1 1 d . . .
C49 C 0.65253(14) 0.85749(13) 0.07065(6) 0.0376(3) Uani 1 1 d . . .
H49A H 0.7119 0.8450 0.0480 0.045 Uiso 1 1 calc R . .
C50 C 0.60712(15) 0.94925(13) 0.05837(6) 0.0401(3) Uani 1 1 d . . .
H50A H 0.6375 1.0016 0.0287 0.048 Uiso 1 1 calc R . .
C51 C 0.51675(14) 0.96469(12) 0.08957(6) 0.0363(3) Uani 1 1 d . . .
H51A H 0.4831 1.0260 0.0798 0.044 Uiso 1 1 calc R . .
C52 C 0.47416(12) 0.89240(11) 0.13485(5) 0.0286(3) Uani 1 1 d . . .
C53 C 0.65721(15) 0.67578(13) 0.12363(6) 0.0402(3) Uani 1 1 d . . .
H53A H 0.6296 0.6396 0.1609 0.048 Uiso 1 1 calc R . .
C54 C 0.59603(17) 0.58257(15) 0.07309(8) 0.0527(4) Uani 1 1 d . . .
H54A H 0.5065 0.5631 0.0703 0.079 Uiso 1 1 calc R . .
H54B H 0.6180 0.5107 0.0805 0.079 Uiso 1 1 calc R . .
H54C H 0.6244 0.6143 0.0361 0.079 Uiso 1 1 calc R . .
C55 C 0.79670(18) 0.70667(18) 0.12886(8) 0.0560(4) Uani 1 1 d . . .
H55A H 0.8348 0.7658 0.1615 0.084 Uiso 1 1 calc R . .
H55B H 0.8261 0.7393 0.0922 0.084 Uiso 1 1 calc R . .
H55C H 0.8189 0.6349 0.1361 0.084 Uiso 1 1 calc R . .
C56 C 0.36821(12) 0.90808(11) 0.16452(6) 0.0312(3) Uani 1 1 d . . .
H56A H 0.3523 0.8513 0.1966 0.037 Uiso 1 1 calc R . .
C57 C 0.39631(15) 1.03318(13) 0.19227(7) 0.0418(3) Uani 1 1 d . . .
H57A H 0.4713 1.0530 0.2203 0.063 Uiso 1 1 calc R . .
H57B H 0.3274 1.0363 0.2129 0.063 Uiso 1 1 calc R . .
H57C H 0.4083 1.0904 0.1615 0.063 Uiso 1 1 calc R . .
C58 C 0.25076(15) 0.87658(15) 0.12089(7) 0.0464(4) Uani 1 1 d . . .
H58A H 0.2327 0.7962 0.1033 0.070 Uiso 1 1 calc R . .
H58B H 0.2625 0.9334 0.0899 0.070 Uiso 1 1 calc R . .
H58C H 0.1819 0.8799 0.1415 0.070 Uiso 1 1 calc R . .
C60 C -0.0516(2) 0.1430(3) 0.00898(10) 0.0800(7) Uani 1 1 d . . .
H60A H -0.1063 0.1911 0.0095 0.120 Uiso 1 1 calc R . .
H60B H -0.0993 0.0590 0.0111 0.120 Uiso 1 1 calc R . .
H60C H -0.0132 0.1541 -0.0275 0.120 Uiso 1 1 calc R . .
C61 C 0.04692(16) 0.18129(17) 0.06093(7) 0.0514(4) Uani 1 1 d . . .
C62 C 0.02490(19) 0.1398(2) 0.11570(9) 0.0749(7) Uani 1 1 d . . .
H62A H -0.0529 0.0841 0.1205 0.090 Uiso 1 1 calc R . .
C63 C 0.1139(2) 0.1776(2) 0.16376(9) 0.0710(6) Uani 1 1 d . . .
H63A H 0.0966 0.1475 0.2011 0.085 Uiso 1 1 calc R . .
C64 C 0.22534(18) 0.25709(18) 0.15810(8) 0.0568(4) Uani 1 1 d . . .
H64A H 0.2860 0.2835 0.1913 0.068 Uiso 1 1 calc R . .
C65 C 0.24972(19) 0.29899(18) 0.10398(9) 0.0622(5) Uani 1 1 d . . .
H65A H 0.3280 0.3541 0.0995 0.075 Uiso 1 1 calc R . .
C66 C 0.16066(18) 0.26129(18) 0.05589(8) 0.0550(4) Uani 1 1 d . . .
H66A H 0.1786 0.2914 0.0186 0.066 Uiso 1 1 calc R . .
C70 C 1.0207(3) 0.5077(3) 0.11843(13) 0.0690(8) Uani 0.767(4) 1 d PDU A 1
H70A H 1.0764 0.4605 0.1199 0.103 Uiso 0.767(4) 1 calc PR A 1
H70B H 1.0080 0.5268 0.1585 0.103 Uiso 0.767(4) 1 calc PR A 1
H70C H 1.0569 0.5815 0.0991 0.103 Uiso 0.767(4) 1 calc PR A 1
C71 C 0.89934(14) 0.43794(16) 0.08437(8) 0.0451(6) Uani 0.767(4) 1 d PGDU A 1
C72 C 0.86098(18) 0.46775(16) 0.02893(8) 0.0524(8) Uani 0.767(4) 1 d PGDU A 1
H72A H 0.9115 0.5351 0.0116 0.063 Uiso 0.767(4) 1 calc PR A 1
C73 C 0.7487(2) 0.3990(3) -0.00120(8) 0.0744(9) Uani 0.767(4) 1 d PGU A 1
H73A H 0.7225 0.4194 -0.0391 0.089 Uiso 0.767(4) 1 calc PR A 1
C74 C 0.67488(14) 0.3005(2) 0.02411(14) 0.0918(16) Uani 0.767(4) 1 d PGU A 1
H74A H 0.5982 0.2536 0.0035 0.110 Uiso 0.767(4) 1 calc PR A 1
C75 C 0.7132(2) 0.27073(15) 0.07955(14) 0.0861(14) Uani 0.767(4) 1 d PGU A 1
H75A H 0.6628 0.2034 0.0968 0.103 Uiso 0.767(4) 1 calc PR A 1
C76 C 0.8255(3) 0.33943(18) 0.10968(8) 0.0683(9) Uani 0.767(4) 1 d PGDU A 1
H76A H 0.8517 0.3191 0.1476 0.082 Uiso 0.767(4) 1 calc PR A 1
C70' C 0.9557(14) 0.4294(15) 0.1438(6) 0.123(5) Uiso 0.233(4) 1 d PDU A 2
H70D H 0.9735 0.3578 0.1564 0.184 Uiso 0.233(4) 1 calc PR A 2
H70E H 0.9253 0.4630 0.1759 0.184 Uiso 0.233(4) 1 calc PR A 2
H70F H 1.0309 0.4880 0.1335 0.184 Uiso 0.233(4) 1 calc PR A 2
C71' C 0.8611(6) 0.3984(8) 0.0920(3) 0.053(2) Uiso 0.233(4) 1 d PGDU A 2
C72' C 0.8779(5) 0.4683(6) 0.0437(4) 0.049(2) Uiso 0.233(4) 1 d PGDU A 2
H72B H 0.9489 0.5365 0.0445 0.059 Uiso 0.233(4) 1 calc PR A 2
C73' C 0.7906(7) 0.4385(6) -0.0057(3) 0.061(3) Uiso 0.233(4) 1 d PGU A 2
H73B H 0.8021 0.4863 -0.0387 0.073 Uiso 0.233(4) 1 calc PR A 2
C74' C 0.6866(6) 0.3388(6) -0.0068(3) 0.046(2) Uiso 0.233(4) 1 d PGU A 2
H74B H 0.6270 0.3184 -0.0406 0.055 Uiso 0.233(4) 1 calc PR A 2
C75' C 0.6698(5) 0.2689(5) 0.0414(4) 0.045(2) Uiso 0.233(4) 1 d PGU A 2
H75B H 0.5987 0.2007 0.0407 0.054 Uiso 0.233(4) 1 calc PR A 2
C76' C 0.7571(7) 0.2987(7) 0.0908(3) 0.052(2) Uiso 0.233(4) 1 d PGDU A 2
H76B H 0.7456 0.2509 0.1238 0.063 Uiso 0.233(4) 1 calc PR A 2

loop_
_atom_site_aniso_label
_atom_site_aniso_U_11
_atom_site_aniso_U_22
_atom_site_aniso_U_33
_atom_site_aniso_U_23
_atom_site_aniso_U_13
_atom_site_aniso_U_12
Al1 0.02124(17) 0.01910(16) 0.02187(16) 0.00092(12) 0.00356(12) 0.00619(12)
Al2 0.02108(17) 0.01934(16) 0.02219(17) 0.00010(12) 0.00387(12) 0.00542(12)
N1 0.0192(4) 0.0187(4) 0.0224(4) 0.0001(3) 0.0021(4) 0.0058(4)
C2 0.0206(5) 0.0202(5) 0.0255(5) 0.0019(4) 0.0015(4) 0.0077(4)
C3 0.0213(5) 0.0209(5) 0.0277(6) -0.0006(4) 0.0030(4) 0.0071(4)
N4 0.0217(5) 0.0212(5) 0.0266(5) 0.0012(4) 0.0059(4) 0.0060(4)
C5 0.0193(5) 0.0208(5) 0.0256(6) -0.0017(4) 0.0015(4) 0.0074(4)
C6 0.0221(5) 0.0228(5) 0.0291(6) 0.0004(4) 0.0023(5) 0.0067(4)
C7 0.0236(6) 0.0322(6) 0.0376(7) 0.0047(5) 0.0014(5) 0.0015(5)
C8 0.0229(6) 0.0465(8) 0.0412(8) 0.0044(6) -0.0064(6) -0.0007(6)
C9 0.0270(6) 0.0435(7) 0.0313(7) 0.0035(6) -0.0067(5) 0.0060(6)
C10 0.0244(6) 0.0265(6) 0.0266(6) 0.0001(4) 0.0006(5) 0.0099(5)
C11 0.0244(6) 0.0260(6) 0.0279(6) 0.0034(5) 0.0033(5) 0.0019(5)
C12 0.0355(7) 0.0453(8) 0.0345(7) 0.0007(6) 0.0124(6) 0.0038(6)
C13 0.0346(7) 0.0298(6) 0.0454(8) 0.0111(6) -0.0009(6) 0.0053(5)
C14 0.0263(6) 0.0318(6) 0.0232(6) 0.0010(5) -0.0005(5) 0.0095(5)
C15 0.0412(8) 0.0569(9) 0.0303(7) -0.0101(6) 0.0051(6) 0.0077(7)
C16 0.0389(8) 0.0417(8) 0.0531(9) 0.0160(7) -0.0004(7) 0.0164(6)
C17 0.0240(6) 0.0219(5) 0.0308(6) 0.0007(4) 0.0075(5) 0.0071(4)
C18 0.0295(6) 0.0262(6) 0.0314(6) 0.0013(5) 0.0098(5) 0.0086(5)
C19 0.0353(7) 0.0396(7) 0.0369(7) 0.0047(6) 0.0158(6) 0.0093(6)
C20 0.0288(7) 0.0482(8) 0.0510(9) 0.0034(7) 0.0184(6) 0.0087(6)
C21 0.0232(6) 0.0463(8) 0.0472(8) 0.0019(6) 0.0065(6) 0.0107(6)
C22 0.0241(6) 0.0292(6) 0.0357(7) 0.0002(5) 0.0059(5) 0.0088(5)
C23 0.0328(6) 0.0323(6) 0.0272(6) 0.0033(5) 0.0084(5) 0.0082(5)
C24 0.0523(9) 0.0404(8) 0.0368(7) -0.0060(6) 0.0035(7) 0.0172(7)
C25 0.0543(9) 0.0392(8) 0.0406(8) -0.0001(6) -0.0014(7) 0.0202(7)
C26 0.0234(6) 0.0352(7) 0.0369(7) 0.0049(5) 0.0023(5) 0.0097(5)
C27 0.0356(7) 0.0453(8) 0.0412(8) 0.0030(6) -0.0031(6) 0.0071(6)
C28 0.0401(8) 0.0412(8) 0.0579(9) 0.0095(7) 0.0037(7) 0.0187(6)
N31 0.0213(5) 0.0185(4) 0.0229(5) 0.0010(3) 0.0024(4) 0.0052(4)
C32 0.0228(5) 0.0232(5) 0.0264(6) 0.0017(4) 0.0009(5) 0.0056(4)
C33 0.0299(6) 0.0233(5) 0.0251(6) 0.0005(4) 0.0009(5) 0.0040(5)
N34 0.0278(5) 0.0219(5) 0.0221(5) 0.0011(4) 0.0036(4) 0.0038(4)
C35 0.0260(6) 0.0180(5) 0.0214(5) -0.0006(4) 0.0004(4) 0.0044(4)
C36 0.0284(6) 0.0224(5) 0.0243(6) -0.0003(4) 0.0021(5) 0.0046(5)
C37 0.0349(7) 0.0218(6) 0.0339(7) 0.0030(5) 0.0075(5) 0.0028(5)
C38 0.0430(7) 0.0206(6) 0.0359(7) 0.0037(5) 0.0052(6) 0.0083(5)
C39 0.0372(7) 0.0233(6) 0.0334(6) 0.0005(5) 0.0035(5) 0.0123(5)
C40 0.0273(6) 0.0222(5) 0.0256(6) -0.0014(4) 0.0007(5) 0.0070(5)
C41 0.0261(6) 0.0237(6) 0.0350(7) 0.0040(5) 0.0073(5) 0.0040(5)
C42 0.0409(7) 0.0326(7) 0.0404(7) 0.0064(6) 0.0172(6) 0.0098(6)
C43 0.0282(7) 0.0350(7) 0.0515(9) 0.0065(6) 0.0009(6) 0.0010(6)
C44 0.0304(6) 0.0239(6) 0.0409(7) 0.0029(5) 0.0086(5) 0.0107(5)
C45 0.0652(10) 0.0340(7) 0.0590(10) 0.0037(7) 0.0324(8) 0.0203(7)
C46 0.0304(7) 0.0478(9) 0.0767(12) 0.0176(8) 0.0014(8) 0.0072(6)
C47 0.0285(6) 0.0240(5) 0.0218(5) 0.0011(4) 0.0014(5) 0.0041(5)
C48 0.0352(7) 0.0323(6) 0.0253(6) 0.0020(5) 0.0052(5) 0.0096(5)
C49 0.0400(7) 0.0438(7) 0.0285(6) 0.0060(6) 0.0107(6) 0.0105(6)
C50 0.0468(8) 0.0397(7) 0.0299(7) 0.0126(6) 0.0080(6) 0.0069(6)
C51 0.0433(8) 0.0309(6) 0.0328(7) 0.0078(5) 0.0009(6) 0.0106(6)
C52 0.0308(6) 0.0260(6) 0.0257(6) 0.0003(5) -0.0009(5) 0.0063(5)
C53 0.0556(9) 0.0437(8) 0.0317(7) 0.0076(6) 0.0174(6) 0.0263(7)
C54 0.0570(10) 0.0413(8) 0.0617(11) -0.0055(7) 0.0151(8) 0.0168(7)
C55 0.0597(11) 0.0677(11) 0.0507(9) -0.0106(8) -0.0018(8) 0.0383(9)
C56 0.0328(7) 0.0305(6) 0.0303(6) 0.0009(5) -0.0008(5) 0.0118(5)
C57 0.0445(8) 0.0357(7) 0.0465(8) -0.0040(6) 0.0000(7) 0.0171(6)
C58 0.0369(8) 0.0544(9) 0.0454(8) -0.0033(7) -0.0070(7) 0.0155(7)
C60 0.0564(12) 0.123(2) 0.0505(11) -0.0088(12) -0.0104(9) 0.0219(13)
C61 0.0423(9) 0.0710(11) 0.0398(8) -0.0030(8) 0.0002(7) 0.0188(8)
C62 0.0439(10) 0.1092(18) 0.0532(11) 0.0139(11) 0.0066(9) -0.0012(11)
C63 0.0607(12) 0.1021(16) 0.0417(10) 0.0160(10) 0.0052(9) 0.0142(11)
C64 0.0554(10) 0.0654(11) 0.0444(9) -0.0036(8) -0.0098(8) 0.0178(9)
C65 0.0527(10) 0.0607(11) 0.0585(11) 0.0029(9) 0.0006(9) 0.0002(9)
C66 0.0575(10) 0.0635(11) 0.0417(9) 0.0067(8) 0.0082(8) 0.0155(8)
C70 0.0646(17) 0.0825(19) 0.0576(15) -0.0173(13) -0.0079(13) 0.0268(14)
C71 0.0517(13) 0.0401(12) 0.0460(13) -0.0035(9) 0.0181(10) 0.0148(11)
C72 0.0460(13) 0.0669(16) 0.0452(16) -0.0075(11) 0.0029(12) 0.0208(11)
C73 0.0489(18) 0.097(2) 0.0747(19) -0.0382(17) -0.0042(14) 0.026(2)
C74 0.0605(19) 0.075(2) 0.125(4) -0.055(3) 0.020(2) 0.0019(16)
C75 0.070(2) 0.0562(17) 0.116(3) -0.0252(18) 0.028(2) -0.0055(15)
C76 0.079(2) 0.0441(13) 0.0804(19) -0.0015(13) 0.0356(17) 0.0104(14)

loop_
_atom_type_symbol
_atom_type_description
_atom_type_scat_dispersion_real
_atom_type_scat_dispersion_imag
_atom_type_scat_source
C C 0.0181 0.0091 'International Tables Vol C Tables 4.2.6.8 and 6.1.1.4'
H H 0.0000 0.0000 'International Tables Vol C Tables 4.2.6.8 and 6.1.1.4'
N N 0.0311 0.0180 'International Tables Vol C Tables 4.2.6.8 and 6.1.1.4'
Al Al 0.2130 0.2455 'International Tables Vol C Tables 4.2.6.8 and 6.1.1.4'

loop_
_geom_angle_atom_site_label_1
_geom_angle_atom_site_label_2
_geom_angle_atom_site_label_3
_geom_angle
N4 Al1 N31 123.02(5)
N4 Al1 N1 91.90(4)
N31 Al1 N1 90.68(4)
N4 Al1 Al2 122.05(3)
N31 Al1 Al2 46.98(3)
N1 Al1 Al2 45.07(3)
N34 Al2 N1 122.45(4)
N34 Al2 N31 91.55(4)
N1 Al2 N31 90.88(4)
N34 Al2 Al1 121.63(4)
N1 Al2 Al1 46.76(3)
N31 Al2 Al1 45.50(3)
C5 N1 C2 108.87(8)
C5 N1 Al2 112.02(7)
C2 N1 Al2 117.35(7)
C5 N1 Al1 130.70(7)
C2 N1 Al1 99.09(6)
Al2 N1 Al1 88.17(4)
C3 C2 N1 110.39(9)
N4 C3 C2 107.54(9)
C17 N4 C3 115.73(9)
C17 N4 Al1 133.78(8)
C3 N4 Al1 110.23(7)
C10 C5 C6 118.96(10)
C10 C5 N1 122.67(10)
C6 C5 N1 118.32(10)
C7 C6 C5 119.30(11)
C7 C6 C11 115.46(11)
C5 C6 C11 125.23(10)
C8 C7 C6 121.85(12)
C7 C8 C9 118.77(12)
C8 C9 C10 122.19(12)
C9 C10 C5 118.84(11)
C9 C10 C14 116.14(11)
C5 C10 C14 125.00(11)
C6 C11 C12 111.90(11)
C6 C11 C13 110.87(11)
C12 C11 C13 109.36(11)
C10 C14 C16 111.66(11)
C10 C14 C15 111.49(11)
C16 C14 C15 110.55(12)
C18 C17 C22 119.53(11)
C18 C17 N4 120.97(11)
C22 C17 N4 119.50(11)
C19 C18 C17 118.84(12)
C19 C18 C23 118.78(12)
C17 C18 C23 122.32(11)
C20 C19 C18 121.43(13)
C19 C20 C21 119.63(13)
C20 C21 C22 121.19(13)
C21 C22 C17 118.92(12)
C21 C22 C26 119.03(12)
C17 C22 C26 121.96(11)
C18 C23 C25 113.96(11)
C18 C23 C24 111.41(11)
C25 C23 C24 109.07(12)
C22 C26 C27 113.66(11)
C22 C26 C28 110.29(12)
C27 C26 C28 109.29(12)
C35 N31 C32 109.35(8)
C35 N31 Al1 110.07(7)
C32 N31 Al1 118.70(7)
C35 N31 Al2 131.46(8)
C32 N31 Al2 99.40(6)
Al1 N31 Al2 87.52(4)
C33 C32 N31 111.01(10)
N34 C33 C32 107.27(9)
C47 N34 C33 114.75(9)
C47 N34 Al2 133.72(8)
C33 N34 Al2 110.81(8)
C40 C35 C36 119.20(10)
C40 C35 N31 122.49(10)
C36 C35 N31 118.31(10)
C37 C36 C35 118.91(12)
C37 C36 C41 115.85(11)
C35 C36 C41 125.22(10)
C38 C37 C36 121.75(12)
C39 C38 C37 119.00(11)
C38 C39 C40 122.16(12)
C39 C40 C35 118.87(11)
C39 C40 C44 115.73(11)
C35 C40 C44 125.40(10)
C36 C41 C42 112.37(11)
C36 C41 C43 110.85(11)
C42 C41 C43 108.62(11)
C40 C44 C46 110.79(12)
C40 C44 C45 112.35(11)
C46 C44 C45 111.05(13)
C48 C47 C52 119.49(11)
C48 C47 N34 121.06(11)
C52 C47 N34 119.43(11)
C49 C48 C47 119.02(12)
C49 C48 C53 119.09(12)
C47 C48 C53 121.75(11)
C50 C49 C48 121.35(14)
C49 C50 C51 119.54(13)
C50 C51 C52 121.45(13)
C51 C52 C47 118.85(12)
C51 C52 C56 118.89(12)
C47 C52 C56 122.19(11)
C48 C53 C55 113.84(13)
C48 C53 C54 109.74(13)
C55 C53 C54 110.19(13)
C52 C56 C57 113.23(12)
C52 C56 C58 110.59(11)
C57 C56 C58 109.64(12)
C66 C61 C62 117.44(17)
C66 C61 C60 121.36(18)
C62 C61 C60 121.17(18)
C61 C62 C63 121.25(19)
C64 C63 C62 120.56(19)
C63 C64 C65 119.26(17)
C64 C65 C66 120.20(18)
C61 C66 C65 121.29(17)
C72 C71 C76 120.0
C72 C71 C70 122.24(19)
C76 C71 C70 117.75(19)
C71 C72 C73 120.0
C74 C73 C72 120.0
C75 C74 C73 120.0
C74 C75 C76 120.0
C75 C76 C71 120.0
C72' C71' C76' 120.0
C72' C71' C70' 119.6(6)
C76' C71' C70' 120.4(6)
C71' C72' C73' 120.0
C72' C73' C74' 120.0
C75' C74' C73' 120.0
C74' C75' C76' 120.0
C75' C76' C71' 120.0

loop_
_geom_bond_atom_site_label_1
_geom_bond_atom_site_label_2
_geom_bond_distance
Al1 N4 1.8167(10)
Al1 N31 1.9848(10)
Al1 N1 2.0261(10)
Al1 Al2 2.7800(5)
Al2 N34 1.8163(11)
Al2 N1 1.9692(10)
Al2 N31 2.0345(10)
N1 C5 1.4755(14)
N1 C2 1.5164(14)
C2 C3 1.5141(16)
C3 N4 1.4685(14)
N4 C17 1.4321(15)
C5 C10 1.4089(16)
C5 C6 1.4176(17)
C6 C7 1.3937(17)
C6 C11 1.5233(17)
C7 C8 1.374(2)
C8 C9 1.375(2)
C9 C10 1.3999(18)
C10 C14 1.5140(17)
C11 C12 1.5278(19)
C11 C13 1.5392(18)
C14 C16 1.5216(18)
C14 C15 1.5303(19)
C17 C18 1.4118(18)
C17 C22 1.4180(18)
C18 C19 1.3980(18)
C18 C23 1.5199(19)
C19 C20 1.377(2)
C20 C21 1.385(2)
C21 C22 1.3948(19)
C22 C26 1.5214(19)
C23 C25 1.5286(19)
C23 C24 1.5320(19)
C26 C27 1.529(2)
C26 C28 1.533(2)
N31 C35 1.4764(14)
N31 C32 1.5171(15)
C32 C33 1.5135(17)
C33 N34 1.4665(15)
N34 C47 1.4274(15)
C35 C40 1.4085(17)
C35 C36 1.4229(17)
C36 C37 1.3962(17)
C36 C41 1.5268(18)
C37 C38 1.380(2)
C38 C39 1.371(2)
C39 C40 1.4000(17)
C40 C44 1.5152(18)
C41 C42 1.5346(19)
C41 C43 1.5382(19)
C44 C46 1.524(2)
C44 C45 1.531(2)
C47 C48 1.4119(18)
C47 C52 1.4177(18)
C48 C49 1.3961(19)
C48 C53 1.5175(19)
C49 C50 1.376(2)
C50 C51 1.385(2)
C51 C52 1.3903(19)
C52 C56 1.5237(19)
C53 C55 1.525(3)
C53 C54 1.531(2)
C56 C57 1.5292(19)
C56 C58 1.5320(19)
C60 C61 1.508(3)
C61 C66 1.372(3)
C61 C62 1.378(3)
C62 C63 1.382(3)
C63 C64 1.354(3)
C64 C65 1.370(3)
C65 C66 1.384(3)
C70 C71 1.502(3)
C71 C72 1.3900
C71 C76 1.3900
C72 C73 1.3900
C73 C74 1.3900
C74 C75 1.3900
C75 C76 1.3900
C70' C71' 1.477(11)
C71' C72' 1.3900
C71' C76' 1.3900
C72' C73' 1.3900
C73' C74' 1.3900
C74' C75' 1.3900
C75' C76' 1.3900
